data_2016046
loop_
_publ_author_name
'Escobar, Carlos A.'
'Donoso-Tauda, Oscar'
'Araya-Maturana, Ramiro'
'Vega, Andr\'es'

_publ_section_title
;
 4-(2-Hydroxyphenyl)-2-phenyl-2,3-dihydro-1<i>H</i>-1,5-benzodiazepine
 and the 2-(2,3-dimethoxyphenyl)-, 2-(3,4-dimethoxyphenyl)- and
 2-(2,5-dimethoxyphenyl)-substituted derivatives
;
_journal_coeditor_code GG3095
_journal_issue 7
_journal_name_full 'Acta Crystallographica Section C'
_journal_page_first o426
_journal_page_last o430
_journal_paper_doi 10.1107/S0108270107024420
_journal_volume 63
_journal_year 2007
_chemical_formula_iupac 'C23 H22 N2 O3'
_chemical_formula_moiety 'C23 H22 N2 O3'
_chemical_formula_sum 'C23 H22 N2 O3'
_chemical_formula_weight 374.43
_chemical_melting_point 429
_chemical_name_systematic
;
2-(2,5-dimethoxyphenyl)-4-(2-hydroxyphenyl)-2,3-dihydro-1<i>H</i>-1,5-
benzodiazepine
;
_space_group_IT_number 14
_symmetry_cell_setting monoclinic
_symmetry_space_group_name_Hall '-P 2ybc'
_symmetry_space_group_name_H-M 'P 1 21/c 1'
_atom_sites_solution_hydrogens geom
_atom_sites_solution_primary direct
_atom_sites_solution_secondary difmap
_audit_creation_method SHELXL-97
_cell_angle_alpha 90.00
_cell_angle_beta 102.390(2)
_cell_angle_gamma 90.00
_cell_formula_units_Z 4
_cell_length_a 10.5071(3)
_cell_length_b 20.3901(6)
_cell_length_c 8.7280(3)
_cell_measurement_reflns_used 4712
_cell_measurement_temperature 296(2)
_cell_measurement_theta_max 27.47
_cell_measurement_theta_min 2.22
_cell_volume 1826.34(10)
_computing_cell_refinement 'SAINT (reference?)'
_computing_data_collection 'SMART (reference?)'
_computing_data_reduction SAINT
_computing_molecular_graphics 'ORTEP-3 (Farrugia, 1997)'
_computing_publication_material 'WinGX (Farrugia, 1999)'
_computing_structure_refinement 'SHELXL97 (Sheldrick, 1997)'
_computing_structure_solution 'SHELXS97 (Sheldrick, 1997)'
_diffrn_ambient_temperature 296(2)
_diffrn_measured_fraction_theta_full 0.998
_diffrn_measured_fraction_theta_max 0.998
_diffrn_measurement_device_type 'Bruker APEX II'
_diffrn_measurement_method 'CCD rotation images, thin slices'
_diffrn_radiation_monochromator graphite
_diffrn_radiation_source 'fine-focus sealed tube'
_diffrn_radiation_type MoK\a
_diffrn_radiation_wavelength 0.71073
_diffrn_reflns_av_R_equivalents 0.0329
_diffrn_reflns_av_sigmaI/netI 0.0337
_diffrn_reflns_limit_h_max 13
_diffrn_reflns_limit_h_min -13
_diffrn_reflns_limit_k_max 26
_diffrn_reflns_limit_k_min -24
_diffrn_reflns_limit_l_max 11
_diffrn_reflns_limit_l_min -11
_diffrn_reflns_number 12443
_diffrn_reflns_theta_full 27.49
_diffrn_reflns_theta_max 27.49
_diffrn_reflns_theta_min 1.98
_diffrn_standards_decay_% 0
_diffrn_standards_number 0
_exptl_absorpt_coefficient_mu 0.091
_exptl_absorpt_correction_T_max 0.969
_exptl_absorpt_correction_T_min 0.956
_exptl_absorpt_correction_type refdelf
_exptl_absorpt_process_details '(SADABS in SAINT-NT; Bruker, 1999)'
_exptl_crystal_colour yellow
_exptl_crystal_density_diffrn 1.362
_exptl_crystal_density_method 'not measured'
_exptl_crystal_description block
_exptl_crystal_F_000 792
_exptl_crystal_size_max 0.50
_exptl_crystal_size_mid 0.50
_exptl_crystal_size_min 0.35
_refine_diff_density_max 0.298
_refine_diff_density_min -0.307
_refine_ls_extinction_method none
_refine_ls_goodness_of_fit_ref 1.103
_refine_ls_hydrogen_treatment mixed
_refine_ls_matrix_type full
_refine_ls_number_parameters 338
_refine_ls_number_reflns 4181
_refine_ls_number_restraints 20
_refine_ls_restrained_S_all 1.101
_refine_ls_R_factor_all 0.0506
_refine_ls_R_factor_gt 0.0385
_refine_ls_shift/su_max 0.001
_refine_ls_shift/su_mean 0.000
_refine_ls_structure_factor_coef Fsqd
_refine_ls_weighting_details 'calc w=1/[\s^2^(Fo^2^)+(0.0711P)^2^+0.174P] where P=(Fo^2^+2Fc^2^)/3'
_refine_ls_weighting_scheme calc
_refine_ls_wR_factor_gt 0.1108
_refine_ls_wR_factor_ref 0.1258
_reflns_number_gt 3367
_reflns_number_total 4181
_reflns_threshold_expression I>2\s(I)
_cod_data_source_file gg3095.cif
_cod_data_source_block IV
_cod_depositor_comments
;
The following automatic conversions were performed:
'_geom_torsion_publ_flag' value 'Y' changed to 'y' according to
'/home/saulius/struct/CIF-dictionaries/cif_core.dic' dictionary named
'cif_core.dic' version 2.4.1 from 2010-06-29 (4 times).

Automatic conversion script
Id: cif_fix_enum 1527 2010-12-29 10:47:43Z saulius 

The following automatic conversions were performed:

'_geom_torsion_publ_flag' value 'Y' changed to 'y' according to
/home/saulius/struct/CIF-dictionaries/cif_core.dic dictionary named
'cif_core.dic' version 2.4.1 from 2010-06-29 (4 times).

Automatic conversion script
Id: cif_fix_values 1715 2011-07-08 13:25:40Z adriana 
;
_cod_original_sg_symbol_H-M 'P 21/c'
_cod_database_code 2016046
_cod_database_fobs_code 2016046

loop_
_symmetry_equiv_pos_as_xyz
'x, y, z'
'-x, y+1/2, -z+1/2'
'-x, -y, -z'
'x, -y-1/2, z-1/2'

loop_
_atom_site_type_symbol
_atom_site_label
_atom_site_fract_x
_atom_site_fract_y
_atom_site_fract_z
_atom_site_U_iso_or_equiv
_atom_site_adp_type
_atom_site_calc_flag
_atom_site_refinement_flags
_atom_site_occupancy
N N1 0.85059(10) 0.17394(5) 0.57094(13) 0.0175(2) Uani d . 1
H H1N 0.9215(15) 0.1991(8) 0.5834(19) 0.024(4) Uiso d . 1
C C2 0.88111(12) 0.11011(6) 0.64944(15) 0.0162(3) Uani d D 1
H H2 0.9185(12) 0.0820(5) 0.5768(13) 0.014(3) Uiso d D 1
C C3 0.75515(12) 0.07834(6) 0.67415(15) 0.0170(3) Uani d D 1
H H3A 0.7167(12) 0.1069(6) 0.7451(13) 0.017(4) Uiso d D 1
H H3B 0.7738(13) 0.0345(3) 0.7244(15) 0.018(3) Uiso d D 1
C C4 0.65657(11) 0.07360(6) 0.52160(16) 0.0168(3) Uani d . 1
N N5 0.58515(10) 0.12372(5) 0.46674(13) 0.0175(2) Uani d . 1
C C6 0.50620(12) 0.22762(6) 0.53779(16) 0.0195(3) Uani d D 1
H H6 0.4187(6) 0.2100(7) 0.5092(18) 0.026(4) Uiso d D 1
C C7 0.52363(13) 0.29193(7) 0.58684(16) 0.0209(3) Uani d D 1
H H7 0.4497(9) 0.3199(6) 0.5897(19) 0.024(4) Uiso d D 1
C C8 0.64978(13) 0.31677(6) 0.63090(17) 0.0214(3) Uani d D 1
H H8 0.6617(14) 0.3616(3) 0.6677(17) 0.023(4) Uiso d D 1
C C9 0.75553(12) 0.27690(6) 0.62947(16) 0.0193(3) Uani d D 1
H H9 0.8437(5) 0.2937(7) 0.6582(17) 0.023(4) Uiso d D 1
C C10 0.74020(12) 0.21091(6) 0.58311(15) 0.0166(3) Uani d . 1
C C11 0.61195(12) 0.18629(6) 0.53470(15) 0.0172(3) Uani d . 1
C C12 0.64109(12) 0.01251(6) 0.42990(15) 0.0167(3) Uani d . 1
C C13 0.54351(12) 0.00694(6) 0.29001(15) 0.0176(3) Uani d . 1
O O1 0.45796(8) 0.05582(5) 0.24037(11) 0.0220(2) Uani d . 1
H H1 0.4764 0.0876 0.2983 0.056(6) Uiso calc R 1
C C14 0.53434(13) -0.05007(7) 0.20008(16) 0.0214(3) Uani d D 1
H H14 0.4681(11) -0.0525(7) 0.1040(10) 0.023(4) Uiso d D 1
C C15 0.62021(14) -0.10123(7) 0.24581(17) 0.0232(3) Uani d D 1
H H15 0.6114(15) -0.1404(4) 0.1814(15) 0.025(4) Uiso d D 1
C C16 0.71797(13) -0.09652(7) 0.38167(17) 0.0222(3) Uani d D 1
H H16 0.7782(11) -0.1324(5) 0.4139(18) 0.022(4) Uiso d D 1
C C17 0.72755(12) -0.04024(6) 0.47178(16) 0.0191(3) Uani d D 1
H H17 0.7956(10) -0.0382(7) 0.5662(9) 0.019(4) Uiso d D 1
C C18 0.97989(12) 0.11386(6) 0.80489(15) 0.0163(3) Uani d . 1
C C19 1.05836(12) 0.05875(6) 0.85574(15) 0.0166(3) Uani d . 1
O O2 1.03426(9) 0.00484(4) 0.75911(11) 0.0205(2) Uani d . 1
C C24 1.11871(14) -0.05011(7) 0.80086(17) 0.0228(3) Uani d D 1
H H24A 1.0908(15) -0.0829(6) 0.7157(13) 0.031(4) Uiso d D 1
H H24B 1.1117(14) -0.0691(7) 0.9039(8) 0.024(4) Uiso d D 1
H H24C 1.2106(5) -0.0364(7) 0.8068(18) 0.024(4) Uiso d D 1
C C20 1.15266(12) 0.06164(6) 0.99289(16) 0.0188(3) Uani d D 1
H H20 1.2113(11) 0.0252(5) 1.0262(17) 0.022(4) Uiso d D 1
C C21 1.16866(12) 0.11826(7) 1.08444(16) 0.0187(3) Uani d D 1
H H21 1.2365(11) 0.1203(7) 1.1791(10) 0.023(4) Uiso d D 1
C C22 1.08938(12) 0.17202(6) 1.03753(15) 0.0172(3) Uani d . 1
O O3 1.09831(9) 0.23092(4) 1.11742(11) 0.0212(2) Uani d . 1
C C25 1.20231(13) 0.23626(7) 1.25281(17) 0.0230(3) Uani d D 1
H H25A 1.1910(15) 0.2043(6) 1.3351(14) 0.033(4) Uiso d D 1
H H25B 1.1959(14) 0.2818(3) 1.2919(18) 0.027(4) Uiso d D 1
H H25C 1.2894(7) 0.2289(7) 1.2280(19) 0.029(4) Uiso d D 1
C C23 0.99466(11) 0.16943(6) 0.89802(15) 0.0171(3) Uani d D 1
H H23 0.9400(11) 0.2077(4) 0.8693(17) 0.018(4) Uiso d D 1

loop_
_atom_site_aniso_label
_atom_site_aniso_U_11
_atom_site_aniso_U_22
_atom_site_aniso_U_33
_atom_site_aniso_U_12
_atom_site_aniso_U_13
_atom_site_aniso_U_23
N1 0.0144(5) 0.0160(5) 0.0210(6) -0.0012(4) 0.0012(4) 0.0040(4)
C2 0.0168(6) 0.0143(6) 0.0168(6) 0.0006(5) 0.0019(5) 0.0023(5)
C3 0.0174(6) 0.0148(6) 0.0176(6) -0.0016(5) 0.0010(5) 0.0021(5)
C4 0.0143(6) 0.0174(6) 0.0185(6) -0.0023(5) 0.0033(5) 0.0026(5)
N5 0.0164(5) 0.0160(5) 0.0188(6) -0.0015(4) 0.0011(4) 0.0017(4)
C6 0.0160(6) 0.0202(7) 0.0209(7) -0.0004(5) 0.0005(5) 0.0026(5)
C7 0.0204(6) 0.0207(7) 0.0219(7) 0.0030(5) 0.0048(5) 0.0023(5)
C8 0.0252(7) 0.0155(6) 0.0234(7) -0.0015(5) 0.0049(5) -0.0006(5)
C9 0.0186(6) 0.0181(6) 0.0203(7) -0.0034(5) 0.0019(5) 0.0011(5)
C10 0.0167(6) 0.0173(6) 0.0149(6) 0.0014(5) 0.0014(5) 0.0044(5)
C11 0.0196(6) 0.0152(6) 0.0152(6) -0.0009(5) -0.0001(5) 0.0030(5)
C12 0.0153(6) 0.0167(6) 0.0179(6) -0.0038(5) 0.0030(5) 0.0018(5)
C13 0.0158(6) 0.0185(6) 0.0184(6) -0.0024(5) 0.0036(5) 0.0024(5)
O1 0.0196(5) 0.0215(5) 0.0218(5) 0.0006(4) -0.0028(4) 0.0005(4)
C14 0.0193(6) 0.0259(7) 0.0186(7) -0.0053(5) 0.0034(5) -0.0014(5)
C15 0.0274(7) 0.0190(6) 0.0243(7) -0.0032(5) 0.0078(6) -0.0048(5)
C16 0.0236(7) 0.0173(6) 0.0265(7) 0.0008(5) 0.0068(6) 0.0013(5)
C17 0.0183(6) 0.0188(6) 0.0193(7) -0.0020(5) 0.0020(5) 0.0022(5)
C18 0.0132(6) 0.0182(6) 0.0176(6) -0.0004(5) 0.0032(5) 0.0022(5)
C19 0.0157(6) 0.0162(6) 0.0186(6) 0.0000(5) 0.0052(5) 0.0012(5)
O2 0.0219(5) 0.0151(4) 0.0232(5) 0.0036(4) 0.0020(4) 0.0005(4)
C24 0.0249(7) 0.0178(6) 0.0266(7) 0.0069(5) 0.0076(6) 0.0031(5)
C20 0.0151(6) 0.0195(6) 0.0216(7) 0.0033(5) 0.0038(5) 0.0061(5)
C21 0.0138(6) 0.0244(7) 0.0168(6) 0.0003(5) 0.0006(5) 0.0036(5)
C22 0.0160(6) 0.0185(6) 0.0174(6) -0.0014(5) 0.0045(5) -0.0003(5)
O3 0.0197(5) 0.0210(5) 0.0198(5) 0.0015(4) -0.0026(4) -0.0042(4)
C25 0.0184(6) 0.0292(7) 0.0193(7) 0.0002(6) -0.0008(5) -0.0037(6)
C23 0.0133(6) 0.0179(6) 0.0193(7) 0.0016(5) 0.0017(5) 0.0030(5)

loop_
_atom_type_symbol
_atom_type_description
_atom_type_scat_dispersion_real
_atom_type_scat_dispersion_imag
_atom_type_scat_source
C C 0.0033 0.0016 'International Tables Vol C Tables 4.2.6.8 and 6.1.1.4'
H H 0.0000 0.0000 'International Tables Vol C Tables 4.2.6.8 and 6.1.1.4'
N N 0.0061 0.0033 'International Tables Vol C Tables 4.2.6.8 and 6.1.1.4'
O O 0.0106 0.0060 'International Tables Vol C Tables 4.2.6.8 and 6.1.1.4'

loop_
_geom_angle_atom_site_label_1
_geom_angle_atom_site_label_2
_geom_angle_atom_site_label_3
_geom_angle
C10 N1 C2 122.62(10)
C10 N1 H1N 111.3(10)
C2 N1 H1N 111.0(10)
N1 C2 C18 114.12(10)
N1 C2 C3 109.33(10)
C18 C2 C3 109.90(10)
N1 C2 H2 106.8(8)
C18 C2 H2 108.0(8)
C3 C2 H2 108.5(8)
C4 C3 C2 110.77(10)
C4 C3 H3A 107.1(8)
C2 C3 H3A 108.6(8)
C4 C3 H3B 111.4(8)
C2 C3 H3B 110.3(8)
H3A C3 H3B 108.5(12)
N5 C4 C12 118.61(11)
N5 C4 C3 120.66(11)
C12 C4 C3 120.72(11)
C4 N5 C11 120.68(10)
C7 C6 C11 121.69(12)
C7 C6 H6 119.2(9)
C11 C6 H6 119.0(9)
C6 C7 C8 119.08(12)
C6 C7 H7 121.0(9)
C8 C7 H7 120.0(9)
C9 C8 C7 120.25(12)
C9 C8 H8 120.8(9)
C7 C8 H8 118.8(9)
C8 C9 C10 121.64(12)
C8 C9 H9 121.2(9)
C10 C9 H9 117.2(9)
C9 C10 N1 119.33(11)
C9 C10 C11 117.97(11)
N1 C10 C11 122.37(11)
C6 C11 N5 117.73(11)
C6 C11 C10 119.33(11)
N5 C11 C10 122.56(11)
C17 C12 C13 118.02(11)
C17 C12 C4 121.14(11)
C13 C12 C4 120.70(11)
O1 C13 C14 118.29(11)
O1 C13 C12 121.68(11)
C14 C13 C12 120.03(11)
C13 O1 H1 109.5
C15 C14 C13 120.35(12)
C15 C14 H14 121.0(9)
C13 C14 H14 118.7(9)
C14 C15 C16 120.64(12)
C14 C15 H15 118.7(9)
C16 C15 H15 120.7(9)
C17 C16 C15 119.40(12)
C17 C16 H16 119.9(9)
C15 C16 H16 120.7(9)
C16 C17 C12 121.57(12)
C16 C17 H17 118.1(9)
C12 C17 H17 120.4(9)
C23 C18 C19 118.96(11)
C23 C18 C2 122.24(11)
C19 C18 C2 118.80(11)
O2 C19 C20 124.67(11)
O2 C19 C18 115.22(11)
C20 C19 C18 120.10(12)
C19 O2 C24 116.63(10)
O2 C24 H24A 105.6(9)
O2 C24 H24B 111.9(9)
H24A C24 H24B 110.2(13)
O2 C24 H24C 109.6(9)
H24A C24 H24C 110.8(14)
H24B C24 H24C 108.7(13)
C19 C20 C21 120.53(11)
C19 C20 H20 121.3(9)
C21 C20 H20 118.2(9)
C22 C21 C20 119.70(11)
C22 C21 H21 120.2(9)
C20 C21 H21 120.0(9)
O3 C22 C21 124.57(11)
O3 C22 C23 115.51(11)
C21 C22 C23 119.89(12)
C22 O3 C25 116.11(10)
O3 C25 H25A 110.9(9)
O3 C25 H25B 105.0(9)
H25A C25 H25B 109.6(14)
O3 C25 H25C 112.5(9)
H25A C25 H25C 108.5(13)
H25B C25 H25C 110.3(13)
C18 C23 C22 120.76(11)
C18 C23 H23 121.4(9)
C22 C23 H23 117.8(9)

loop_
_geom_bond_atom_site_label_1
_geom_bond_atom_site_label_2
_geom_bond_distance
N1 C10 1.4064(16)
N1 C2 1.4736(15)
N1 H1N 0.891(16)
C2 C18 1.5231(17)
C2 C3 1.5298(17)
C2 H2 0.996(11)
C3 C4 1.5044(17)
C3 H3A 0.997(12)
C3 H3B 0.997(8)
C4 N5 1.2972(16)
C4 C12 1.4707(17)
N5 C11 1.4097(16)
C6 C7 1.3794(18)
C6 C11 1.3994(17)
C6 H6 0.969(9)
C7 C8 1.3937(18)
C7 H7 0.968(11)
C8 C9 1.3790(18)
C8 H8 0.968(8)
C9 C10 1.4043(18)
C9 H9 0.969(9)
C10 C11 1.4149(17)
C12 C17 1.4046(18)
C12 C13 1.4205(17)
C13 O1 1.3497(15)
C13 C14 1.3943(18)
O1 H1 0.8200
C14 C15 1.3810(19)
C14 H14 0.969(10)
C15 C16 1.396(2)
C15 H15 0.970(10)
C16 C17 1.3827(19)
C16 H16 0.969(11)
C17 H17 0.969(9)
C18 C23 1.3837(18)
C18 C19 1.4080(17)
C19 O2 1.3754(15)
C19 C20 1.3817(18)
O2 C24 1.4272(16)
C24 H24A 0.996(12)
C24 H24B 0.996(9)
C24 H24C 0.996(7)
C20 C21 1.3935(19)
C20 H20 0.969(11)
C21 C22 1.3845(18)
C21 H21 0.969(10)
C22 O3 1.3818(15)
C22 C23 1.3985(17)
O3 C25 1.4312(16)
C25 H25A 0.996(12)
C25 H25B 0.997(8)
C25 H25C 0.996(9)
C23 H23 0.969(10)

loop_
_geom_hbond_atom_site_label_D
_geom_hbond_atom_site_label_H
_geom_hbond_atom_site_label_A
_geom_hbond_site_symmetry_A
_geom_hbond_distance_DH
_geom_hbond_distance_HA
_geom_hbond_distance_DA
_geom_hbond_angle_DHA
O1 H1 N5 . 0.82 1.81 2.5443(14) 148
N1 H1N O3 4_565 0.892(16) 2.311(16) 3.201(2) 177
C24 H24B Cg3 4_566 0.996(9) 2.744(13) 3.5462(16) 140.0(10)

loop_
_geom_torsion_atom_site_label_1
_geom_torsion_atom_site_label_2
_geom_torsion_atom_site_label_3
_geom_torsion_atom_site_label_4
_geom_torsion
_geom_torsion_publ_flag
C10 N1 C2 C18 -97.55(13) ?
C10 N1 C2 C3 25.97(16) y
N1 C2 C3 C4 54.54(13) y
C18 C2 C3 C4 -179.48(10) ?
C2 C3 C4 N5 -81.63(15) y
C2 C3 C4 C12 97.06(13) ?
C12 C4 N5 C11 -168.57(11) ?
C3 C4 N5 C11 10.16(18) y
C11 C6 C7 C8 1.5(2) ?
C6 C7 C8 C9 -1.8(2) ?
C7 C8 C9 C10 0.5(2) ?
C8 C9 C10 N1 174.61(12) ?
C8 C9 C10 C11 1.1(2) ?
C2 N1 C10 C9 127.60(13) ?
C2 N1 C10 C11 -59.16(17) ?
C7 C6 C11 N5 -173.13(12) ?
C7 C6 C11 C10 0.0(2) ?
C4 N5 C11 C6 -145.68(13) ?
C4 N5 C11 C10 41.39(18) ?
C9 C10 C11 C6 -1.32(18) ?
N1 C10 C11 C6 -174.65(12) ?
C9 C10 C11 N5 171.50(12) ?
N1 C10 C11 N5 -1.83(19) ?
N5 C4 C12 C17 171.07(12) ?
C3 C4 C12 C17 -7.66(18) ?
N5 C4 C12 C13 -4.52(18) yes
C3 C4 C12 C13 176.75(11) ?
C17 C12 C13 O1 -178.99(11) ?
C4 C12 C13 O1 -3.26(18) ?
C17 C12 C13 C14 0.99(18) ?
C4 C12 C13 C14 176.71(11) ?
O1 C13 C14 C15 179.65(12) ?
C12 C13 C14 C15 -0.3(2) ?
C13 C14 C15 C16 -0.5(2) ?
C14 C15 C16 C17 0.7(2) ?
C15 C16 C17 C12 0.0(2) ?
C13 C12 C17 C16 -0.83(19) ?
C4 C12 C17 C16 -176.53(12) ?
N1 C2 C18 C23 27.89(17) yes
C3 C2 C18 C23 -95.32(14) ?
N1 C2 C18 C19 -152.40(11) ?
C3 C2 C18 C19 84.39(14) ?
C23 C18 C19 O2 177.77(11) ?
C2 C18 C19 O2 -1.95(17) ?
C23 C18 C19 C20 -3.06(19) ?
C2 C18 C19 C20 177.22(11) ?
C20 C19 O2 C24 -3.80(18) ?
C18 C19 O2 C24 175.33(11) ?
O2 C19 C20 C21 -179.08(12) ?
C18 C19 C20 C21 1.83(19) ?
C19 C20 C21 C22 0.01(19) ?
C20 C21 C22 O3 -178.70(11) ?
C20 C21 C22 C23 -0.60(19) ?
C21 C22 O3 C25 3.53(18) ?
C23 C22 O3 C25 -174.64(11) ?
C19 C18 C23 C22 2.49(19) ?
C2 C18 C23 C22 -177.80(11) ?
O3 C22 C23 C18 177.59(11) ?
C21 C22 C23 C18 -0.68(19) ?

loop_
_cod_related_entry_id
_cod_related_entry_database
_cod_related_entry_code
1 ChemSpider 21133157
